data_2311691
loop_
_publ_author_name
'Yajima, Tatsuo'
'Kimura, Makiko'
'Hori, Yoshihiro'
'Shiraiwa, Tadashi'

_publ_section_title
;
 Structures of N-acetyl-DL-isoleucine, N-acetyl-DL-alloisoleucine and
 their ammonium salts; role of ammonium ions in crystal structure
 formation.
;
_journal_issue 'Pt 4'
_journal_name_full 'Acta crystallographica Section B, Structural science, crystal engineering and materials'
_journal_page_first 650
_journal_page_last 657
_journal_paper_doi 10.1107/S2052520616007319
_journal_volume 72
_journal_year 2016
_chemical_formula_moiety 'C8 H15 N O3'
_chemical_formula_sum 'C8 H15 N O3'
_chemical_formula_weight 173.21
_chemical_melting_point_gt 169
_chemical_melting_point_lt 172
_space_group_IT_number 61
_space_group_name_Hall '-P 2ac 2ab'
_space_group_name_H-M_alt 'P b c a'
_symmetry_cell_setting orthorhombic
_symmetry_space_group_name_Hall '-P 2ac 2ab'
_symmetry_space_group_name_H-M 'P b c a'
_atom_sites_solution_hydrogens geom
_atom_sites_solution_primary direct
_atom_sites_solution_secondary difmap
_cell_angle_alpha 90.0000
_cell_angle_beta 90.0000
_cell_angle_gamma 90.0000
_cell_formula_units_Z 8
_cell_length_a 11.6067(6)
_cell_length_b 12.8312(5)
_cell_length_c 13.3226(5)
_cell_measurement_reflns_used 15102
_cell_measurement_temperature 123
_cell_measurement_theta_max 27.46
_cell_measurement_theta_min 3.06
_cell_volume 1984.11(15)
_computing_cell_refinement 'RAPID AUTO'
_computing_data_collection 'RAPID AUTO (Rigaku, 2006)'
_computing_data_reduction 'RAPID AUTO'
_computing_molecular_graphics 'CrystalStructure 4.0'
_computing_publication_material 'CrystalStructure 4.0 (Rigaku, 2010)'
_computing_structure_refinement 'SHELXL97 (Sheldrick, 2008)'
_computing_structure_solution 'Il Milione (Burla, et al., 2007)'
_diffrn_ambient_temperature 123
_diffrn_detector_area_resol_mean 10.000
_diffrn_measured_fraction_theta_full 0.999
_diffrn_measured_fraction_theta_max 0.999
_diffrn_measurement_device_type 'Rigaku R-AXIS RAPID'
_diffrn_measurement_method \w
_diffrn_radiation_type 'Mo K\a'
_diffrn_radiation_wavelength 0.71073
_diffrn_reflns_av_R_equivalents 0.0195
_diffrn_reflns_limit_h_max 15
_diffrn_reflns_limit_h_min -15
_diffrn_reflns_limit_k_max 16
_diffrn_reflns_limit_k_min -16
_diffrn_reflns_limit_l_max 17
_diffrn_reflns_limit_l_min -17
_diffrn_reflns_number 18159
_diffrn_reflns_theta_full 27.46
_diffrn_reflns_theta_max 27.46
_diffrn_standards_number 0
_exptl_absorpt_coefficient_mu 0.088
_exptl_absorpt_correction_T_max 0.991
_exptl_absorpt_correction_T_min 0.847
_exptl_absorpt_correction_type multi-scan
_exptl_absorpt_process_details 'ABSCOR (Rigaku, 1995)'
_exptl_crystal_colour colorless
_exptl_crystal_density_diffrn 1.160
_exptl_crystal_density_method 'not measured'
_exptl_crystal_description prism
_exptl_crystal_F_000 752.00
_exptl_crystal_size_max 0.190
_exptl_crystal_size_mid 0.190
_exptl_crystal_size_min 0.100
_refine_diff_density_max 0.340
_refine_diff_density_min -0.180
_refine_ls_extinction_method none
_refine_ls_goodness_of_fit_ref 1.063
_refine_ls_hydrogen_treatment refxyz
_refine_ls_number_parameters 169
_refine_ls_number_reflns 2273
_refine_ls_number_restraints 0
_refine_ls_R_factor_gt 0.0360
_refine_ls_shift/su_max 0.000
_refine_ls_structure_factor_coef Fsqd
_refine_ls_weighting_details 'w = 1/[\s^2^(Fo^2^)+(0.0533P)^2^+0.5339P] where P=(Fo^2^+2Fc^2^)/3'
_refine_ls_weighting_scheme calc
_refine_ls_wR_factor_ref 0.0997
_reflns_number_gt 2073
_reflns_number_total 2273
_reflns_threshold_expression F^2^>2.0\s(F^2^)
_cod_data_source_file lo5008sup1.cif
_cod_data_source_block Ac-DL-aIle
_cod_original_cell_volume 1984.10(14)
_cod_database_code 2311691

loop_
_symmetry_equiv_pos_site_id
_symmetry_equiv_pos_as_xyz
1 +X,+Y,+Z
2 1/2-X,1/2+Y,+Z
3 +X,1/2-Y,1/2+Z
4 1/2-X,-Y,1/2+Z
5 -X,-Y,-Z
6 1/2+X,1/2-Y,-Z
7 -X,1/2+Y,1/2-Z
8 1/2+X,+Y,1/2-Z

loop_
_atom_site_type_symbol
_atom_site_label
_atom_site_fract_x
_atom_site_fract_y
_atom_site_fract_z
_atom_site_U_iso_or_equiv
_atom_site_adp_type
_atom_site_calc_flag
_atom_site_occupancy
_atom_site_symmetry_multiplicity
O O1 0.18921(6) 0.03805(6) 0.44908(6) 0.02777(19) Uani d 1.0 8
O O2 0.32409(6) 0.05948(6) 0.78215(5) 0.02527(18) Uani d 1.0 8
O O10 0.36336(6) -0.03573(6) 0.46237(5) 0.0286(2) Uani d 1.0 8
N N9 0.41309(7) 0.07249(6) 0.63229(6) 0.01906(19) Uani d 1.0 8
C C2 0.29148(8) 0.02637(8) 0.49057(7) 0.0206(2) Uani d 1.0 8
C C3 0.30870(8) 0.10077(7) 0.57840(7) 0.0194(2) Uani d 1.0 8
C C4 0.52444(9) 0.01498(10) 0.77553(8) 0.0297(3) Uani d 1.0 8
C C5 0.31017(10) 0.21531(9) 0.54170(9) 0.0338(3) Uani d 1.0 8
C C6 0.31429(15) 0.29051(10) 0.63023(13) 0.0533(5) Uani d 1.0 8
C C7 0.20950(19) 0.29089(14) 0.69605(14) 0.0664(6) Uani d 1.0 8
C C8 0.40999(14) 0.23326(14) 0.46747(15) 0.0585(5) Uani d 1.0 8
C C11 0.41291(8) 0.05116(7) 0.73041(7) 0.0190(2) Uani d 1.0 8
H H12 0.2184(19) 0.3468(19) 0.751(2) 0.092(7) Uiso d 1.0 8
H H13 0.1384(18) 0.3058(17) 0.6526(16) 0.075(6) Uiso d 1.0 8
H H14 0.1991(17) 0.2244(17) 0.7313(16) 0.070(6) Uiso d 1.0 8
H H15 0.3844(15) 0.2752(14) 0.6714(13) 0.051(5) Uiso d 1.0 8
H H16 0.3283(14) 0.3611(16) 0.5996(14) 0.062(5) Uiso d 1.0 8
H H17 0.2373(12) 0.2258(11) 0.5054(12) 0.035(4) Uiso d 1.0 8
H H18 0.4835(19) 0.2265(15) 0.5024(16) 0.076(6) Uiso d 1.0 8
H H19 0.4063(19) 0.3029(19) 0.4404(16) 0.082(7) Uiso d 1.0 8
H H20 0.410(2) 0.190(2) 0.404(2) 0.097(8) Uiso d 1.0 8
H H21 0.1831(15) 0.0003(15) 0.3911(15) 0.060(5) Uiso d 1.0 8
H H22 0.2462(10) 0.0906(9) 0.6227(8) 0.016(3) Uiso d 1.0 8
H H23 0.4750(12) 0.0607(10) 0.5999(10) 0.027(3) Uiso d 1.0 8
H H24 0.5892(14) 0.0300(12) 0.7347(12) 0.044(4) Uiso d 1.0 8
H H25 0.5367(15) 0.0443(13) 0.8383(14) 0.050(5) Uiso d 1.0 8
H H26 0.5163(18) -0.0585(17) 0.7852(14) 0.072(6) Uiso d 1.0 8

loop_
_atom_site_aniso_label
_atom_site_aniso_U_11
_atom_site_aniso_U_22
_atom_site_aniso_U_33
_atom_site_aniso_U_12
_atom_site_aniso_U_13
_atom_site_aniso_U_23
O1 0.0213(4) 0.0388(5) 0.0232(4) 0.0038(3) -0.0061(3) -0.0077(3)
O2 0.0212(4) 0.0353(4) 0.0193(4) 0.0020(3) 0.0033(3) 0.0034(3)
O10 0.0201(4) 0.0407(5) 0.0249(4) 0.0035(3) 0.0011(3) -0.0086(3)
N9 0.0148(4) 0.0256(4) 0.0168(4) 0.0010(3) 0.0005(3) 0.0007(3)
C2 0.0171(5) 0.0287(5) 0.0160(4) -0.0022(4) 0.0015(4) 0.0021(4)
C3 0.0163(4) 0.0236(5) 0.0184(5) -0.0002(4) -0.0015(4) 0.0010(4)
C4 0.0221(5) 0.0436(7) 0.0234(5) 0.0057(5) -0.0039(4) 0.0031(5)
C5 0.0345(6) 0.0251(5) 0.0417(7) -0.0022(4) -0.0161(5) 0.0078(5)
C6 0.0688(10) 0.0226(6) 0.0685(10) 0.0059(6) -0.0424(8) -0.0056(6)
C7 0.0897(13) 0.0479(9) 0.0615(10) 0.0337(9) -0.0300(10) -0.0280(8)
C8 0.0500(9) 0.0552(9) 0.0702(11) -0.0150(7) -0.0077(8) 0.0382(9)
C11 0.0191(5) 0.0194(4) 0.0185(5) -0.0007(3) -0.0008(4) -0.0001(4)

loop_
_atom_type_symbol
_atom_type_description
_atom_type_scat_dispersion_real
_atom_type_scat_dispersion_imag
_atom_type_scat_source
C C 0.0033 0.0016
;
International Tables for Crystallography
(1992, Vol. C, Tables 4.2.6.8 and 6.1.1.4)
;
H H 0.0000 0.0000
;
International Tables for Crystallography
(1992, Vol. C, Table 6.1.1.4)
;
O O 0.0106 0.0060
;
International Tables for Crystallography
(1992, Vol. C, Tables 4.2.6.8 and 6.1.1.4)
;
N N 0.0061 0.0033
;
International Tables for Crystallography
(1992, Vol. C, Tables 4.2.6.8 and 6.1.1.4)
;

loop_
_geom_angle_atom_site_label_1
_geom_angle_atom_site_label_2
_geom_angle_atom_site_label_3
_geom_angle
_geom_angle_publ_flag
C3 N9 C11 122.21(8) yes
O1 C2 O10 124.34(9) yes
O1 C2 C3 111.66(9) yes
O10 C2 C3 124.00(9) yes
N9 C3 C2 109.40(8) yes
N9 C3 C5 112.54(8) yes
C2 C3 C5 110.71(9) yes
C3 C5 C6 110.89(10) yes
C3 C5 C8 110.66(11) yes
C6 C5 C8 112.23(12) yes
C5 C6 C7 115.41(14) yes
O2 C11 N9 121.72(9) yes
O2 C11 C4 121.27(9) yes
N9 C11 C4 117.00(9) yes
C2 O1 H21 111.4(11) no
C3 N9 H23 119.8(9) no
C11 N9 H23 117.5(9) no
N9 C3 H22 107.3(7) no
C2 C3 H22 107.0(7) no
C5 C3 H22 109.7(7) no
C11 C4 H24 113.0(10) no
C11 C4 H25 111.6(11) no
C11 C4 H26 105.9(13) no
H24 C4 H25 108.3(15) no
H24 C4 H26 110.9(16) no
H25 C4 H26 107.1(16) no
C3 C5 H17 106.0(9) no
C6 C5 H17 108.7(9) no
C8 C5 H17 108.1(9) no
C5 C6 H15 109.0(10) no
C5 C6 H16 105.1(11) no
C7 C6 H15 109.9(10) no
C7 C6 H16 111.4(10) no
H15 C6 H16 105.5(14) no
C6 C7 H12 109.6(13) no
C6 C7 H13 108.8(12) no
C6 C7 H14 112.1(12) no
H12 C7 H13 110.6(18) no
H12 C7 H14 106.2(19) no
H13 C7 H14 109.5(17) no
C5 C8 H18 109.8(13) no
C5 C8 H19 110.2(13) no
C5 C8 H20 117.4(14) no
H18 C8 H19 107.4(18) no
H18 C8 H20 110.2(19) no
H19 C8 H20 101(2) no

loop_
_geom_bond_atom_site_label_1
_geom_bond_atom_site_label_2
_geom_bond_distance
_geom_bond_publ_flag
O1 C2 1.3180(12) yes
O2 C11 1.2447(12) yes
O10 C2 1.2133(13) yes
N9 C3 1.4544(13) yes
N9 C11 1.3356(13) yes
C2 C3 1.5233(14) yes
C3 C5 1.5490(15) yes
C4 C11 1.5009(15) yes
C5 C6 1.525(2) yes
C5 C8 1.541(3) yes
C6 C7 1.499(3) yes
O1 H21 0.91(2) no
N9 H23 0.851(14) no
C3 H22 0.944(12) no
C4 H24 0.948(16) no
C4 H25 0.928(18) no
C4 H26 0.96(2) no
C5 H17 0.984(14) no
C6 H15 1.000(17) no
C6 H16 1.01(2) no
C7 H12 1.03(3) no
C7 H13 1.03(2) no
C7 H14 0.98(3) no
C8 H18 0.98(3) no
C8 H19 0.97(3) no
C8 H20 1.01(3) no

loop_
_geom_contact_atom_site_label_1
_geom_contact_atom_site_label_2
_geom_contact_distance
_geom_contact_site_symmetry_2
_geom_contact_publ_flag
O1 N9 3.5924(11) . no
O1 C5 2.9439(14) . no
O1 C8 3.5917(19) . no
O2 C3 2.7715(12) . no
O2 C6 3.5912(17) . no
O2 C7 3.450(2) . no
O10 N9 2.7177(11) . no
O10 C5 3.4458(14) . no
O10 C8 3.494(2) . no
N9 C6 3.0235(16) . no
N9 C8 3.013(2) . no
C2 C8 3.006(2) . no
C2 C11 3.5068(14) . no
C3 C7 3.120(2) . no
C5 C11 3.4898(15) . no
C6 C11 3.5388(17) . no
O1 O2 2.5565(11) 4_554 no
O1 C4 3.4581(13) 4_554 no
O1 C11 3.3470(13) 4_554 no
O2 O1 2.5565(11) 4_555 no
O2 O10 3.2544(10) 4_555 no
O2 C2 3.2746(12) 4_555 no
O10 O2 3.2544(10) 4_554 no
O10 O10 3.4506(10) 5_656 no
O10 N9 2.9232(11) 5_656 no
O10 C4 3.4369(13) 5_656 no
N9 O10 2.9232(11) 5_656 no
C2 O2 3.2746(12) 4_554 no
C4 O1 3.4581(13) 4_555 no
C4 O10 3.4369(13) 5_656 no
C11 O1 3.3470(13) 4_555 no
O1 H17 2.584(14) . no
O1 H20 3.28(3) . no
O1 H22 2.498(11) . no
O2 H14 2.65(2) . no
O2 H15 3.215(17) . no
O2 H22 2.343(11) . no
O2 H23 2.994(14) . no
O2 H24 3.164(16) . no
O2 H25 2.586(17) . no
O2 H26 2.70(2) . no
O10 H20 3.05(3) . no
O10 H21 2.344(18) . no
O10 H22 3.006(11) . no
O10 H23 2.562(14) . no
N9 H14 3.42(2) . no
N9 H15 2.674(17) . no
N9 H17 3.300(14) . no
N9 H18 2.75(2) . no
N9 H20 3.40(3) . no
N9 H24 2.517(16) . no
N9 H25 3.118(18) . no
N9 H26 2.90(2) . no
C2 H17 2.642(14) . no
C2 H18 3.40(2) . no
C2 H20 2.77(3) . no
C2 H23 2.617(14) . no
C3 H13 3.44(2) . no
C3 H14 2.88(2) . no
C3 H15 2.705(17) . no
C3 H16 3.36(2) . no
C3 H18 2.78(2) . no
C3 H19 3.38(3) . no
C3 H20 2.85(3) . no
C3 H21 3.165(19) . no
C4 H23 2.480(14) . no
C5 H12 3.43(3) . no
C5 H13 2.74(2) . no
C5 H14 2.84(2) . no
C5 H23 2.862(14) . no
C6 H18 2.73(3) . no
C6 H19 2.75(3) . no
C6 H20 3.47(3) . no
C6 H22 2.686(12) . no
C6 H23 3.512(13) . no
C7 H17 2.693(15) . no
C7 H22 2.782(12) . no
C8 H15 2.785(17) . no
C8 H16 2.586(19) . no
C8 H22 3.352(12) . no
C8 H23 2.929(13) . no
C11 H14 3.33(2) . no
C11 H15 2.999(17) . no
C11 H22 2.462(12) . no
H12 H15 2.38(3) . no
H12 H16 2.39(3) . no
H13 H15 2.89(3) . no
H13 H16 2.42(3) . no
H13 H17 2.49(3) . no
H13 H22 3.06(3) . no
H14 H15 2.39(3) . no
H14 H16 2.90(3) . no
H14 H17 3.04(3) . no
H14 H22 2.31(3) . no
H15 H17 2.86(3) . no
H15 H18 2.60(3) . no
H15 H19 3.11(3) . no
H15 H22 2.93(2) . no
H15 H23 3.10(3) . no
H16 H17 2.39(3) . no
H16 H18 2.81(3) . no
H16 H19 2.42(3) . no
H16 H20 3.54(4) . no
H17 H18 2.86(3) . no
H17 H19 2.36(3) . no
H17 H20 2.47(3) . no
H17 H21 3.33(3) . no
H17 H22 2.336(18) . no
H18 H23 2.49(3) . no
H20 H21 3.60(3) . no
H20 H23 3.19(3) . no
H21 H22 3.38(3) . no
H22 H23 2.700(18) . no
H23 H24 2.27(2) . no
H23 H25 3.26(3) . no
H23 H26 2.94(3) . no
O1 H12 3.04(3) 3_554 no
O1 H16 3.036(19) 2_545 no
O1 H19 3.22(3) 2_545 no
O1 H25 3.189(17) 4_554 no
O1 H25 3.341(18) 8_456 no
O1 H26 3.24(2) 4_554 no
O2 H12 2.80(3) 2_545 no
O2 H19 2.91(3) 3_555 no
O2 H21 1.64(2) 4_555 no
O2 H24 2.761(16) 8_456 no
O10 H13 3.25(2) 2_545 no
O10 H16 3.169(18) 2_545 no
O10 H17 3.325(14) 2_545 no
O10 H18 3.06(2) 5_656 no
O10 H23 2.077(14) 5_656 no
O10 H24 2.683(17) 5_656 no
N9 H13 3.48(2) 2_545 no
C2 H16 2.923(19) 2_545 no
C2 H23 3.170(14) 5_656 no
C2 H24 3.383(16) 5_656 no
C3 H16 3.474(19) 2_545 no
C3 H25 3.424(17) 8_456 no
C4 H12 3.56(3) 2_545 no
C4 H14 3.37(2) 8_556 no
C4 H15 3.329(17) 7_646 no
C4 H16 3.096(19) 7_646 no
C4 H19 3.49(3) 3_555 no
C4 H21 2.865(18) 4_555 no
C4 H22 3.067(12) 8_556 no
C6 H26 2.98(2) 7_656 no
C7 H26 3.47(2) 2_555 no
C8 H13 3.14(2) 6_556 no
C11 H12 3.04(3) 2_545 no
C11 H13 3.37(2) 2_545 no
C11 H19 3.37(3) 3_555 no
C11 H21 2.50(2) 4_555 no
H12 O1 3.04(3) 3_555 no
H12 O2 2.80(3) 2_555 no
H12 C4 3.56(3) 2_555 no
H12 C11 3.04(3) 2_555 no
H12 H17 3.52(3) 3_555 no
H12 H20 3.06(4) 3_555 no
H12 H21 2.74(4) 3_555 no
H12 H22 3.59(3) 2_555 no
H12 H24 3.25(3) 7_656 no
H12 H26 3.02(3) 2_555 no
H12 H26 3.35(3) 7_656 no
H13 O10 3.25(2) 2_555 no
H13 N9 3.48(2) 2_555 no
H13 C8 3.14(2) 6_456 no
H13 C11 3.37(2) 2_555 no
H13 H18 2.77(3) 6_456 no
H13 H19 3.28(3) 6_456 no
H13 H20 2.75(4) 6_456 no
H13 H23 3.59(3) 2_555 no
H13 H25 3.56(3) 8_456 no
H13 H26 3.06(3) 2_555 no
H14 C4 3.37(2) 8_456 no
H14 H20 3.54(4) 3_555 no
H14 H24 2.84(3) 8_456 no
H14 H25 3.12(3) 8_456 no
H15 C4 3.329(17) 7_656 no
H15 H20 3.14(3) 3_555 no
H15 H24 3.51(3) 7_656 no
H15 H25 3.57(3) 7_656 no
H15 H26 2.49(3) 7_656 no
H16 O1 3.036(19) 2_555 no
H16 O10 3.169(18) 2_555 no
H16 C2 2.923(19) 2_555 no
H16 C3 3.474(19) 2_555 no
H16 C4 3.096(19) 7_656 no
H16 H21 3.31(3) 2_555 no
H16 H22 3.08(3) 2_555 no
H16 H24 3.24(3) 7_656 no
H16 H25 2.94(3) 7_656 no
H16 H26 2.58(3) 7_656 no
H17 O10 3.325(14) 2_555 no
H17 H12 3.52(3) 3_554 no
H17 H18 3.01(3) 6_456 no
H18 O10 3.06(2) 5_656 no
H18 H13 2.77(3) 6_556 no
H18 H17 3.01(3) 6_556 no
H19 O1 3.22(3) 2_555 no
H19 O2 2.91(3) 3_554 no
H19 C4 3.49(3) 3_554 no
H19 C11 3.37(3) 3_554 no
H19 H13 3.28(3) 6_556 no
H19 H21 2.81(3) 2_555 no
H19 H25 2.83(3) 3_554 no
H20 H12 3.06(4) 3_554 no
H20 H13 2.75(4) 6_556 no
H20 H14 3.54(4) 3_554 no
H20 H15 3.14(3) 3_554 no
H20 H23 3.48(3) 5_656 no
H20 H24 3.37(3) 5_656 no
H20 H26 3.15(4) 5_656 no
H21 O2 1.64(2) 4_554 no
H21 C4 2.865(18) 4_554 no
H21 C11 2.50(2) 4_554 no
H21 H12 2.74(4) 3_554 no
H21 H16 3.31(3) 2_545 no
H21 H19 2.81(3) 2_545 no
H21 H24 3.15(3) 5_656 no
H21 H25 2.71(3) 4_554 no
H21 H26 2.81(3) 4_554 no
H22 C4 3.067(12) 8_456 no
H22 H12 3.59(3) 2_545 no
H22 H16 3.08(3) 2_545 no
H22 H24 2.75(2) 8_456 no
H22 H25 2.56(2) 8_456 no
H22 H26 3.51(3) 8_456 no
H23 O10 2.077(14) 5_656 no
H23 C2 3.170(14) 5_656 no
H23 H13 3.59(3) 2_545 no
H23 H20 3.48(3) 5_656 no
H23 H23 3.138(19) 5_656 no
H24 O2 2.761(16) 8_556 no
H24 O10 2.683(17) 5_656 no
H24 C2 3.383(16) 5_656 no
H24 H12 3.25(3) 7_646 no
H24 H14 2.84(3) 8_556 no
H24 H15 3.51(3) 7_646 no
H24 H16 3.24(3) 7_646 no
H24 H20 3.37(3) 5_656 no
H24 H21 3.15(3) 5_656 no
H24 H22 2.75(2) 8_556 no
H25 O1 3.189(17) 4_555 no
H25 O1 3.341(18) 8_556 no
H25 C3 3.424(17) 8_556 no
H25 H13 3.56(3) 8_556 no
H25 H14 3.12(3) 8_556 no
H25 H15 3.57(3) 7_646 no
H25 H16 2.94(3) 7_646 no
H25 H19 2.83(3) 3_555 no
H25 H21 2.71(3) 4_555 no
H25 H22 2.56(2) 8_556 no
H26 O1 3.24(2) 4_555 no
H26 C6 2.98(2) 7_646 no
H26 C7 3.47(2) 2_545 no
H26 H12 3.02(3) 2_545 no
H26 H12 3.35(3) 7_646 no
H26 H13 3.06(3) 2_545 no
H26 H15 2.49(3) 7_646 no
H26 H16 2.58(3) 7_646 no
H26 H20 3.15(4) 5_656 no
H26 H21 2.81(3) 4_555 no
H26 H22 3.51(3) 8_556 no

loop_
_geom_hbond_atom_site_label_D
_geom_hbond_atom_site_label_H
_geom_hbond_atom_site_label_A
_geom_hbond_site_symmetry_A
_geom_hbond_distance_DH
_geom_hbond_distance_HA
_geom_hbond_distance_DA
_geom_hbond_angle_DHA
_geom_hbond_publ_flag
O1 H21 O2 4_554 0.92(2) 1.64(2) 2.5565(11) 175.5(19) no
N9 H23 O10 . 0.852(14) 2.562(14) 2.7177(11) 91.3(10) no
N9 H23 O10 5_656 0.852(14) 2.077(14) 2.9232(11) 172.8(13) no

loop_
_geom_torsion_atom_site_label_1
_geom_torsion_atom_site_label_2
_geom_torsion_atom_site_label_3
_geom_torsion_atom_site_label_4
_geom_torsion
_geom_torsion_publ_flag
C3 N9 C11 O2 -3.69(13) no
C3 N9 C11 C4 175.39(7) no
C11 N9 C3 C2 -123.99(9) no
C11 N9 C3 C5 112.50(9) no
O1 C2 C3 N9 169.94(7) no
O1 C2 C3 C5 -65.48(10) no
O10 C2 C3 N9 -10.21(13) no
O10 C2 C3 C5 114.38(10) no
N9 C3 C5 C6 -63.36(10) no
N9 C3 C5 C8 61.86(11) no
C2 C3 C5 C6 173.86(7) no
C2 C3 C5 C8 -60.92(10) no
C3 C5 C6 C7 -65.98(14) no
C8 C5 C6 C7 169.69(11) no
